data_7020584
loop_
_publ_author_name
'Jones, Michael W.'
'Baldwin, Jack E.'
'Cowley, Andrew R.'
'Dilworth, Jonathan R.'
'Karpov, Alexei'
'Smiljanic, Nicolas'
'Thompson, Amber L.'
'Adlington, Robert M.'

_publ_section_title
;
 Synthesis of new bulky bis(pyrazolyl)methane carboxylate
 (heteroscorpionate) ligands and their complexes with iron, manganese and
 nickel.
;
_journal_issue 46
_journal_name_full 'Dalton transactions (Cambridge, England : 2003)'
_journal_page_first 14068
_journal_page_last 14086
_journal_paper_doi 10.1039/c2dt31859h
_journal_volume 41
_journal_year 2012
_chemical_formula_moiety 'C39 H39 N5 O5, 2(C H4 O)'
_chemical_formula_sum 'C41 H47 N5 O7'
_chemical_formula_weight 721.85
_chemical_melting_point ?
_space_group_IT_number 14
_symmetry_cell_setting monoclinic
_symmetry_space_group_name_Hall '-P 2ybc'
_symmetry_space_group_name_H-M 'P 1 21/c 1'
_atom_sites_solution_hydrogens difmap
_atom_sites_solution_primary direct
_audit_creation_date 12-09-13
_audit_creation_method CRYSTALS_ver_14.40
_cell_angle_alpha 90
_cell_angle_beta 90.6030(10)
_cell_angle_gamma 90
_cell_formula_units_Z 4
_cell_length_a 14.1426(2)
_cell_length_b 22.5440(4)
_cell_length_c 11.9542(2)
_cell_measurement_reflns_used 8642
_cell_measurement_temperature 150
_cell_measurement_theta_max 27
_cell_measurement_theta_min 5
_cell_volume 3811.16(11)
_computing_cell_refinement 'DENZO/SCALEPACK (Otwinowski & Minor, 1997)'
_computing_data_collection 'COLLECT (Nonius, 2001).'
_computing_data_reduction 'DENZO/SCALEPACK (Otwinowski & Minor, 1997)'
_computing_molecular_graphics 'CAMERON (Watkin et al., 1996)'
_computing_publication_material 'CRYSTALS (Betteridge et al., 2003)'
_computing_structure_refinement 'CRYSTALS (Betteridge et al., 2003)'
_computing_structure_solution 'SIR92 (Altomare et al., 1994)'
_diffrn_ambient_temperature 150
_diffrn_measured_fraction_theta_full 0.992
_diffrn_measured_fraction_theta_max 0.991
_diffrn_measurement_device Area
_diffrn_measurement_device_type 'Nonius KappaCCD'
_diffrn_measurement_method \w
_diffrn_radiation_monochromator graphite
_diffrn_radiation_type 'Mo K\a'
_diffrn_radiation_wavelength 0.71073
_diffrn_reflns_av_R_equivalents 0.038
_diffrn_reflns_limit_h_max 18
_diffrn_reflns_limit_h_min 0
_diffrn_reflns_limit_k_max 0
_diffrn_reflns_limit_k_min -29
_diffrn_reflns_limit_l_max 15
_diffrn_reflns_limit_l_min -15
_diffrn_reflns_number 8649
_diffrn_reflns_theta_full 26.922
_diffrn_reflns_theta_max 27.472
_diffrn_reflns_theta_min 5.106
_diffrn_standards_number 0
_exptl_absorpt_coefficient_mu 0.087
_exptl_absorpt_correction_T_max 0.99
_exptl_absorpt_correction_T_min 0.89
_exptl_absorpt_correction_type multi-scan
_exptl_absorpt_process_details 'DENZO/SCALEPACK (Otwinowski & Minor, 1997)'
_exptl_crystal_colour colourless
_exptl_crystal_density_diffrn 1.258
_exptl_crystal_density_method 'not measured'
_exptl_crystal_description block
_exptl_crystal_F_000 1536
_exptl_crystal_size_max 0.200
_exptl_crystal_size_mid 0.190
_exptl_crystal_size_min 0.170
_refine_diff_density_max 0.49
_refine_diff_density_min -0.46
_refine_ls_extinction_method None
_refine_ls_goodness_of_fit_ref 0.9587
_refine_ls_hydrogen_treatment constr
_refine_ls_matrix_type full
_refine_ls_number_parameters 487
_refine_ls_number_reflns 8648
_refine_ls_number_restraints 693
_refine_ls_R_factor_all 0.0932
_refine_ls_R_factor_gt 0.0551
_refine_ls_shift/su_max 0.0004006
_refine_ls_shift/su_mean 0.0000377
_refine_ls_structure_factor_coef Fsqd
_refine_ls_weighting_details
;
Method, part 1, Chebychev polynomial, (Watkin, 1994, Prince, 1982)
[weight] = 1.0/[A~0~*T~0~(x)+A~1~*T~1~(x) ... +A~n-1~]*T~n-1~(x)]
where A~i~ are the Chebychev coefficients listed below and x= Fcalc/Fmax
Method = Robust Weighting (Prince, 1982)
W = [weight] * [1-(deltaF/6*sigmaF)^2^]^2^
A~i~ are:
20.8 31.6 15.7 4.07
;
_refine_ls_weighting_scheme calc
_refine_ls_wR_factor_all 0.1651
_refine_ls_wR_factor_gt 0.1284
_refine_ls_wR_factor_ref 0.1651
_reflns_limit_h_max 18
_reflns_limit_h_min 0
_reflns_limit_k_max 0
_reflns_limit_k_min -29
_reflns_limit_l_max 15
_reflns_limit_l_min -15
_reflns_number_gt 5814
_reflns_number_total 8649
_reflns_threshold_expression I>2.0\s(I)
_oxford_diffrn_Wilson_B_factor 2.84
_oxford_diffrn_Wilson_scale 10.76
_oxford_refine_ls_r_factor_ref 0.0932
_oxford_refine_ls_scale 0.3053(3)
_oxford_reflns_number_all 8648
_oxford_reflns_threshold_expression_ref I>-3.0\s(I)
_oxford_structure_analysis_title '2161757 014mwj09'
_cod_data_source_file c2dt31859h.txt
_cod_data_source_block 27
_cod_depositor_comments
;
The following automatic conversions were performed:

'_chemical_melting_point' value 'not measured' was changed to '?' -
the value is undefined or not given.

Automatic conversion script
Id: cif_fix_values 1891 2012-01-12 08:04:46Z andrius 
;
_cod_original_sg_symbol_Hall '-P 2ybc '
_cod_original_sg_symbol_H-M 'P 1 21/c 1 '
_cod_database_code 7020584

loop_
_symmetry_equiv_pos_as_xyz
x,y,z
-x,-y,-z
-x,y+1/2,-z+1/2
x,-y+1/2,z+1/2

loop_
_atom_site_label
_atom_site_type_symbol
_atom_site_fract_x
_atom_site_fract_y
_atom_site_fract_z
_atom_site_U_iso_or_equiv
_atom_site_occupancy
_atom_site_adp_type
_atom_site_refinement_flags_posn
_atom_site_disorder_assembly
_atom_site_disorder_group
O1 O 1.13277(11) 0.48074(7) 0.89988(13) 0.0346 1.0000 Uani . . .
C2 C 1.21921(17) 0.46207(12) 0.9518(2) 0.0402 1.0000 Uani . . .
C3 C 1.09979(15) 0.53603(10) 0.92526(17) 0.0292 1.0000 Uani . . .
C4 C 1.01665(14) 0.55370(9) 0.86878(16) 0.0270 1.0000 Uani . . .
C5 C 0.98118(15) 0.61037(10) 0.88998(17) 0.0315 1.0000 Uani . . .
C6 C 1.02519(17) 0.64848(11) 0.96525(19) 0.0362 1.0000 Uani . . .
C7 C 1.10556(17) 0.62982(11) 1.02207(19) 0.0372 1.0000 Uani . . .
C8 C 1.14302(16) 0.57379(11) 1.00297(18) 0.0350 1.0000 Uani . . .
C9 C 0.96739(14) 0.51430(9) 0.78873(16) 0.0254 1.0000 Uani . . .
N10 N 0.87393(12) 0.51997(7) 0.77408(14) 0.0266 1.0000 Uani . . .
N11 N 0.85094(11) 0.47843(7) 0.69565(14) 0.0255 1.0000 Uani . . .
C12 C 0.92838(14) 0.44796(9) 0.65887(16) 0.0258 1.0000 Uani . . .
C13 C 1.00421(14) 0.47024(9) 0.71769(17) 0.0276 1.0000 Uani . . .
C14 C 0.92981(14) 0.40158(9) 0.57145(17) 0.0268 1.0000 Uani . . .
C15 C 0.87314(15) 0.35053(9) 0.57602(18) 0.0305 1.0000 Uani . . .
O16 O 0.81249(12) 0.34793(7) 0.66418(14) 0.0379 1.0000 Uani . . .
C17 C 0.7532(2) 0.29735(13) 0.6734(3) 0.0617 1.0000 Uani . . .
C18 C 0.88203(17) 0.30642(10) 0.4954(2) 0.0380 1.0000 Uani . . .
C19 C 0.94895(18) 0.31204(11) 0.4121(2) 0.0416 1.0000 Uani . . .
C20 C 1.00721(17) 0.36099(11) 0.40791(19) 0.0388 1.0000 Uani . . .
C21 C 0.99695(15) 0.40581(10) 0.48736(18) 0.0319 1.0000 Uani . . .
C22 C 0.75514(14) 0.47692(9) 0.65094(16) 0.0261 1.0000 Uani . . .
N23 N 0.74288(12) 0.51925(7) 0.55948(14) 0.0257 1.0000 Uani . . .
N24 N 0.75648(12) 0.57816(7) 0.57785(14) 0.0262 1.0000 Uani . . .
C25 C 0.75722(13) 0.60235(9) 0.47560(17) 0.0263 1.0000 Uani . . .
C26 C 0.74488(14) 0.55864(9) 0.39253(17) 0.0280 1.0000 Uani . . .
C27 C 0.73495(14) 0.50588(9) 0.44822(16) 0.0262 1.0000 Uani . . .
C28 C 0.71419(14) 0.44623(9) 0.40375(17) 0.0272 1.0000 Uani . . .
C29 C 0.63553(14) 0.41413(9) 0.44067(17) 0.0293 1.0000 Uani . . .
O30 O 0.58481(10) 0.44017(7) 0.52423(13) 0.0358 1.0000 Uani . . .
C31 C 0.49678(17) 0.41436(13) 0.5541(2) 0.0492 1.0000 Uani . . .
C32 C 0.61262(16) 0.36015(10) 0.3908(2) 0.0367 1.0000 Uani . . .
C33 C 0.66691(18) 0.33868(11) 0.3033(2) 0.0409 1.0000 Uani . . .
C34 C 0.74451(18) 0.36991(11) 0.2667(2) 0.0394 1.0000 Uani . . .
C35 C 0.76815(16) 0.42348(10) 0.31689(17) 0.0322 1.0000 Uani . . .
C36 C 0.76664(15) 0.66719(9) 0.46422(18) 0.0300 1.0000 Uani . . .
C37 C 0.81451(15) 0.69277(10) 0.37424(18) 0.0325 1.0000 Uani . . .
O38 O 0.84962(12) 0.65454(7) 0.29671(14) 0.0405 1.0000 Uani . . .
C39 C 0.9218(2) 0.67582(13) 0.2238(2) 0.0481 1.0000 Uani . . .
C40 C 0.82386(17) 0.75428(11) 0.3672(2) 0.0401 1.0000 Uani . . .
C41 C 0.78582(19) 0.79011(11) 0.4496(2) 0.0460 1.0000 Uani . . .
C42 C 0.7387(2) 0.76550(11) 0.5384(2) 0.0488 1.0000 Uani . . .
C43 C 0.72958(18) 0.70448(10) 0.5458(2) 0.0395 1.0000 Uani . . .
C44 C 0.68530(14) 0.48351(10) 0.74765(17) 0.0293 1.0000 Uani . . .
O45 O 0.67532(12) 0.44140(8) 0.81170(14) 0.0412 1.0000 Uani . . .
N46 N 0.63952(13) 0.53450(9) 0.75704(15) 0.0344 1.0000 Uani . . .
C47 C 0.57688(16) 0.54785(12) 0.85116(19) 0.0409 1.0000 Uani . . .
C48 C 0.47953(18) 0.52096(14) 0.8337(2) 0.0498 1.0000 Uani . . .
C49 C 0.5726(2) 0.61406(15) 0.8670(3) 0.0632 1.0000 Uani . . .
O50 O 0.57540(16) 0.34756(10) 0.89417(19) 0.0638 1.0000 Uani . . .
C51 C 0.6288(2) 0.31948(15) 0.9797(3) 0.0606 1.0000 Uani . . .
O52 O 0.52587(18) 0.27874(13) 0.7100(3) 0.0766 0.9000 Uani . 1 1
C53 C 0.4285(2) 0.27371(17) 0.7095(3) 0.0717 1.0000 Uani . . .
O54 O 0.4803(17) 0.2522(10) 0.794(2) 0.0761 0.1000 Uani . 1 2
H21 H 1.2334 0.4234 0.9206 0.0584 1.0000 Uiso R . .
H22 H 1.2691 0.4900 0.9337 0.0585 1.0000 Uiso R . .
H23 H 1.2112 0.4597 1.0331 0.0586 1.0000 Uiso R . .
H51 H 0.9253 0.6224 0.8515 0.0371 1.0000 Uiso R . .
H61 H 1.0003 0.6864 0.9765 0.0440 1.0000 Uiso R . .
H71 H 1.1353 0.6554 1.0752 0.0435 1.0000 Uiso R . .
H81 H 1.1979 0.5605 1.0409 0.0414 1.0000 Uiso R . .
H131 H 1.0673 0.4580 0.7126 0.0322 1.0000 Uiso R . .
H173 H 0.7126 0.3039 0.7393 0.0904 1.0000 Uiso R . .
H172 H 0.7948 0.2634 0.6863 0.0895 1.0000 Uiso R . .
H171 H 0.7149 0.2942 0.6067 0.0892 1.0000 Uiso R . .
H181 H 0.8433 0.2728 0.4997 0.0440 1.0000 Uiso R . .
H191 H 0.9549 0.2810 0.3573 0.0487 1.0000 Uiso R . .
H201 H 1.0547 0.3650 0.3532 0.0454 1.0000 Uiso R . .
H211 H 1.0377 0.4384 0.4846 0.0379 1.0000 Uiso R . .
H221 H 0.7455 0.4365 0.6206 0.0310 1.0000 Uiso R . .
H261 H 0.7435 0.5643 0.3147 0.0334 1.0000 Uiso R . .
H313 H 0.4689 0.4404 0.6105 0.0719 1.0000 Uiso R . .
H312 H 0.5088 0.3755 0.5865 0.0712 1.0000 Uiso R . .
H311 H 0.4564 0.4115 0.4890 0.0713 1.0000 Uiso R . .
H321 H 0.5607 0.3391 0.4166 0.0445 1.0000 Uiso R . .
H331 H 0.6494 0.3019 0.2684 0.0476 1.0000 Uiso R . .
H341 H 0.7829 0.3554 0.2074 0.0476 1.0000 Uiso R . .
H351 H 0.8212 0.4450 0.2913 0.0381 1.0000 Uiso R . .
H393 H 0.9423 0.6425 0.1792 0.0706 1.0000 Uiso R . .
H392 H 0.9718 0.6925 0.2685 0.0699 1.0000 Uiso R . .
H391 H 0.8934 0.7063 0.1758 0.0707 1.0000 Uiso R . .
H401 H 0.8569 0.7703 0.3061 0.0476 1.0000 Uiso R . .
H411 H 0.7912 0.8321 0.4432 0.0550 1.0000 Uiso R . .
H421 H 0.7129 0.7890 0.5961 0.0584 1.0000 Uiso R . .
H431 H 0.6972 0.6880 0.6072 0.0478 1.0000 Uiso R . .
H471 H 0.6065 0.5301 0.9192 0.0478 1.0000 Uiso R . .
H482 H 0.4404 0.5316 0.8975 0.0724 1.0000 Uiso R . .
H481 H 0.4515 0.5364 0.7651 0.0720 1.0000 Uiso R . .
H483 H 0.4831 0.4787 0.8262 0.0708 1.0000 Uiso R . .
H492 H 0.5361 0.6221 0.9360 0.0925 1.0000 Uiso R . .
H493 H 0.6367 0.6296 0.8765 0.0920 1.0000 Uiso R . .
H491 H 0.5437 0.6333 0.8036 0.0911 1.0000 Uiso R . .
H461 H 0.6577 0.5643 0.7180 0.0408 1.0000 Uiso R . .
H533 H 0.4015 0.3133 0.7282 0.1076 0.9000 Uiso R 1 1
H513 H 0.6510 0.3492 1.0314 0.0888 1.0000 Uiso R . .
H531 H 0.4104 0.2455 0.7680 0.1082 0.9000 Uiso R 1 1
H532 H 0.4079 0.2594 0.6364 0.1081 0.9000 Uiso R 1 1
H512 H 0.5866 0.2909 1.0178 0.0892 1.0000 Uiso R . .
H501 H 0.6107 0.3740 0.8674 0.0952 1.0000 Uiso R . .
H511 H 0.6818 0.2983 0.9449 0.0894 1.0000 Uiso R . .
H521 H 0.5382 0.3019 0.7637 0.1185 0.9000 Uiso R 1 1
H541 H 0.5036 0.2823 0.8236 0.1180 0.1000 Uiso R 1 2
H534 H 0.3990 0.2418 0.6706 0.0862 0.1000 Uiso R 1 2
H535 H 0.3814 0.2996 0.7377 0.0862 0.1000 Uiso R 1 2
H536 H 0.4681 0.2949 0.6598 0.0862 0.1000 Uiso R 1 2

loop_
_atom_site_aniso_label
_atom_site_aniso_U_11
_atom_site_aniso_U_22
_atom_site_aniso_U_33
_atom_site_aniso_U_23
_atom_site_aniso_U_13
_atom_site_aniso_U_12
O1 0.0325(8) 0.0335(8) 0.0377(8) 0.0005(7) -0.0079(6) 0.0047(6)
C2 0.0331(11) 0.0483(14) 0.0391(12) 0.0032(11) -0.0063(9) 0.0091(10)
C3 0.0284(10) 0.0315(11) 0.0280(10) 0.0007(8) 0.0021(8) -0.0013(8)
C4 0.0273(10) 0.0288(10) 0.0249(9) 0.0011(8) 0.0014(7) -0.0029(8)
C5 0.0321(10) 0.0334(11) 0.0289(10) -0.0029(9) 0.0006(8) -0.0003(8)
C6 0.0419(12) 0.0336(11) 0.0333(11) -0.0066(9) 0.0027(9) -0.0002(9)
C7 0.0403(12) 0.0413(13) 0.0301(10) -0.0066(9) -0.0009(9) -0.0069(10)
C8 0.0340(11) 0.0412(12) 0.0296(10) 0.0022(9) -0.0033(9) -0.0072(9)
C9 0.0253(9) 0.0256(10) 0.0253(9) 0.0028(8) 0.0004(7) -0.0007(7)
N10 0.0285(8) 0.0262(8) 0.0250(8) -0.0008(7) -0.0005(7) -0.0001(7)
N11 0.0230(8) 0.0266(8) 0.0269(8) -0.0027(7) -0.0027(6) 0.0007(6)
C12 0.0255(9) 0.0256(10) 0.0262(9) 0.0002(8) 0.0004(7) 0.0017(7)
C13 0.0260(9) 0.0269(10) 0.0302(10) 0.0001(8) 0.0017(8) -0.0003(8)
C14 0.0263(9) 0.0255(10) 0.0284(10) -0.0006(8) -0.0025(7) 0.0019(8)
C15 0.0303(10) 0.0276(10) 0.0334(11) 0.0007(8) -0.0004(8) 0.0018(8)
O16 0.0431(9) 0.0278(8) 0.0431(9) -0.0008(7) 0.0111(7) -0.0081(7)
C17 0.0684(18) 0.0404(15) 0.077(2) -0.0076(14) 0.0238(16) -0.0246(14)
C18 0.0395(12) 0.0279(11) 0.0464(13) -0.0074(10) -0.0040(10) 0.0019(9)
C19 0.0490(13) 0.0369(12) 0.0390(12) -0.0138(10) -0.0030(10) 0.0107(10)
C20 0.0407(12) 0.0430(13) 0.0327(11) -0.0031(10) 0.0044(9) 0.0081(10)
C21 0.0330(10) 0.0310(10) 0.0318(10) 0.0009(9) 0.0025(8) 0.0043(8)
C22 0.0252(9) 0.0257(10) 0.0272(9) 0.0029(8) -0.0023(7) -0.0005(7)
N23 0.0282(8) 0.0232(8) 0.0258(8) 0.0005(6) 0.0005(6) -0.0015(6)
N24 0.0276(8) 0.0230(8) 0.0279(8) -0.0020(7) 0.0004(6) -0.0005(6)
C25 0.0232(9) 0.0270(10) 0.0286(9) 0.0020(8) 0.0022(7) 0.0000(7)
C26 0.0268(10) 0.0308(10) 0.0263(9) 0.0031(8) 0.0017(8) -0.0017(8)
C27 0.0242(9) 0.0287(10) 0.0256(9) -0.0019(8) 0.0008(7) -0.0010(8)
C28 0.0270(10) 0.0273(10) 0.0271(9) 0.0007(8) -0.0039(8) -0.0004(8)
C29 0.0283(10) 0.0292(11) 0.0303(10) 0.0002(8) -0.0034(8) -0.0003(8)
O30 0.0266(7) 0.0392(9) 0.0417(9) -0.0056(7) 0.0062(6) -0.0059(6)
C31 0.0330(12) 0.0575(16) 0.0573(16) -0.0042(13) 0.0116(11) -0.0109(11)
C32 0.0356(11) 0.0309(11) 0.0434(12) 0.0014(9) -0.0043(10) -0.0061(9)
C33 0.0493(13) 0.0304(12) 0.0428(13) -0.0071(10) -0.0070(11) -0.0017(10)
C34 0.0475(13) 0.0352(12) 0.0356(12) -0.0060(10) 0.0006(10) 0.0033(10)
C35 0.0374(11) 0.0323(11) 0.0269(10) -0.0013(8) 0.0008(8) -0.0004(9)
C36 0.0302(10) 0.0260(10) 0.0339(11) 0.0011(8) -0.0010(8) -0.0022(8)
C37 0.0312(10) 0.0303(11) 0.0359(11) 0.0035(9) -0.0012(9) -0.0011(8)
O38 0.0478(9) 0.0346(8) 0.0393(9) 0.0045(7) 0.0169(7) -0.0027(7)
C39 0.0489(14) 0.0485(15) 0.0471(14) 0.0171(12) 0.0172(11) 0.0057(12)
C40 0.0410(12) 0.0323(12) 0.0471(13) 0.0078(10) 0.0016(10) -0.0053(9)
C41 0.0504(14) 0.0285(12) 0.0592(16) 0.0019(11) 0.0025(12) -0.0027(10)
C42 0.0587(16) 0.0325(13) 0.0554(15) -0.0093(11) 0.0103(13) -0.0018(11)
C43 0.0464(13) 0.0312(12) 0.0409(12) -0.0027(10) 0.0080(10) -0.0018(10)
C44 0.0234(9) 0.0364(11) 0.0281(10) 0.0042(8) -0.0018(8) -0.0018(8)
O45 0.0367(9) 0.0487(10) 0.0384(9) 0.0173(8) 0.0053(7) 0.0003(7)
N46 0.0305(9) 0.0402(10) 0.0327(9) 0.0045(8) 0.0060(7) 0.0033(8)
C47 0.0321(11) 0.0600(16) 0.0307(11) 0.0002(11) 0.0040(9) 0.0083(11)
C48 0.0338(12) 0.0683(18) 0.0475(14) 0.0109(13) 0.0076(11) 0.0053(12)
C49 0.0491(16) 0.075(2) 0.0655(19) -0.0277(16) 0.0114(14) 0.0037(15)
O50 0.0645(13) 0.0614(13) 0.0654(13) 0.0178(11) -0.0088(10) -0.0168(10)
C51 0.0620(18) 0.0660(19) 0.0538(16) 0.0114(15) 0.0042(14) 0.0044(15)
O52 0.0559(14) 0.0784(18) 0.095(2) -0.0152(16) -0.0057(13) 0.0054(13)
C53 0.0588(19) 0.073(2) 0.084(2) 0.0054(19) 0.0014(17) -0.0148(16)
O54 0.073(6) 0.050(7) 0.104(8) 0.031(7) -0.025(8) -0.002(7)

loop_
_atom_type_symbol
_atom_type_scat_dispersion_real
_atom_type_scat_dispersion_imag
_atom_type_scat_Cromer_Mann_a1
_atom_type_scat_Cromer_Mann_b1
_atom_type_scat_Cromer_Mann_a2
_atom_type_scat_Cromer_Mann_b2
_atom_type_scat_Cromer_Mann_a3
_atom_type_scat_Cromer_Mann_b3
_atom_type_scat_Cromer_Mann_a4
_atom_type_scat_Cromer_Mann_b4
_atom_type_scat_Cromer_Mann_c
_atom_type_scat_source
C 0.0033 0.0016 2.3100 20.8439 1.0200 10.2075 1.5886 0.5687 0.8650 51.6512 0.2156 'International Tables Vol C 4.2.6.8 and 6.1.1.4'
H 0.0000 0.0000 0.4930 10.5109 0.3229 26.1257 0.1402 3.1424 0.0408 57.7998 0.0030 'International Tables Vol C 4.2.6.8 and 6.1.1.4'
N 0.0061 0.0033 12.2126 0.0057 3.1322 9.8933 2.0125 28.9975 1.1663 0.5826 -11.5290 'International Tables Vol C 4.2.6.8 and 6.1.1.4'
O 0.0106 0.0060 3.0485 13.2771 2.2868 5.7011 1.5463 0.3239 0.8670 32.9089 0.2508 'International Tables Vol C 4.2.6.8 and 6.1.1.4'

loop_
_geom_angle_atom_site_label_1
_geom_angle_atom_site_label_2
_geom_angle_atom_site_label_3
_geom_angle
_geom_angle_publ_flag
C2 O1 C3 117.70(17) yes
O1 C2 H21 106.1 no
O1 C2 H22 109.4 no
H21 C2 H22 110.1 no
O1 C2 H23 109.8 no
H21 C2 H23 111.1 no
H22 C2 H23 110.3 no
O1 C3 C4 115.93(18) yes
O1 C3 C8 123.78(19) yes
C4 C3 C8 120.3(2) yes
C3 C4 C5 118.15(19) yes
C3 C4 C9 121.83(18) yes
C5 C4 C9 120.02(18) yes
C4 C5 C6 121.7(2) yes
C4 C5 H51 118.2 no
C6 C5 H51 120.1 no
C5 C6 C7 119.4(2) yes
C5 C6 H61 119.6 no
C7 C6 H61 121.0 no
C6 C7 C8 120.6(2) yes
C6 C7 H71 119.9 no
C8 C7 H71 119.6 no
C3 C8 C7 119.9(2) yes
C3 C8 H81 118.6 no
C7 C8 H81 121.4 no
C4 C9 N10 119.13(18) yes
C4 C9 C13 129.79(18) yes
N10 C9 C13 111.04(17) yes
C9 N10 N11 104.65(16) yes
N10 N11 C12 112.33(15) yes
N10 N11 C22 118.99(16) yes
C12 N11 C22 128.07(17) yes
N11 C12 C13 106.00(17) yes
N11 C12 C14 126.77(17) yes
C13 C12 C14 127.22(18) yes
C9 C13 C12 105.96(18) yes
C9 C13 H131 127.2 no
C12 C13 H131 126.8 no
C12 C14 C15 122.70(18) yes
C12 C14 C21 118.42(19) yes
C15 C14 C21 118.55(19) yes
C14 C15 O16 115.35(18) yes
C14 C15 C18 120.2(2) yes
O16 C15 C18 124.4(2) yes
C15 O16 C17 118.0(2) yes
O16 C17 H173 106.9 no
O16 C17 H172 106.7 no
H173 C17 H172 110.2 no
O16 C17 H171 108.8 no
H173 C17 H171 110.0 no
H172 C17 H171 114.0 no
C15 C18 C19 120.0(2) yes
C15 C18 H181 118.9 no
C19 C18 H181 121.1 no
C18 C19 C20 120.8(2) yes
C18 C19 H191 119.2 no
C20 C19 H191 120.0 no
C19 C20 C21 119.2(2) yes
C19 C20 H201 122.0 no
C21 C20 H201 118.8 no
C20 C21 C14 121.2(2) yes
C20 C21 H211 118.5 no
C14 C21 H211 120.3 no
N11 C22 N23 111.31(16) yes
N11 C22 C44 109.01(16) yes
N23 C22 C44 115.36(16) yes
N11 C22 H221 106.3 no
N23 C22 H221 108.2 no
C44 C22 H221 106.1 no
C22 N23 N24 120.14(16) yes
C22 N23 C27 126.31(17) yes
N24 N23 C27 112.49(16) yes
N23 N24 C25 104.65(16) yes
N24 C25 C26 110.89(18) yes
N24 C25 C36 119.33(18) yes
C26 C25 C36 129.74(19) yes
C25 C26 C27 106.09(18) yes
C25 C26 H261 127.2 no
C27 C26 H261 126.7 no
C26 C27 N23 105.86(17) yes
C26 C27 C28 129.58(18) yes
N23 C27 C28 124.46(18) yes
C27 C28 C29 120.85(19) yes
C27 C28 C35 119.73(19) yes
C29 C28 C35 119.17(19) yes
C28 C29 O30 115.60(18) yes
C28 C29 C32 119.9(2) yes
O30 C29 C32 124.49(19) yes
C29 O30 C31 118.32(18) yes
O30 C31 H313 106.7 no
O30 C31 H312 108.6 no
H313 C31 H312 109.6 no
O30 C31 H311 109.8 no
H313 C31 H311 110.9 no
H312 C31 H311 111.2 no
C29 C32 C33 119.9(2) yes
C29 C32 H321 119.0 no
C33 C32 H321 121.1 no
C32 C33 C34 120.6(2) yes
C32 C33 H331 119.1 no
C34 C33 H331 120.3 no
C33 C34 C35 119.7(2) yes
C33 C34 H341 121.4 no
C35 C34 H341 118.9 no
C28 C35 C34 120.8(2) yes
C28 C35 H351 119.6 no
C34 C35 H351 119.6 no
C25 C36 C37 121.59(19) yes
C25 C36 C43 119.9(2) yes
C37 C36 C43 118.5(2) yes
C36 C37 O38 116.36(19) yes
C36 C37 C40 120.1(2) yes
O38 C37 C40 123.5(2) yes
C37 O38 C39 117.96(19) yes
O38 C39 H393 107.1 no
O38 C39 H392 108.6 no
H393 C39 H392 112.8 no
O38 C39 H391 107.6 no
H393 C39 H391 110.2 no
H392 C39 H391 110.3 no
C37 C40 C41 119.9(2) yes
C37 C40 H401 118.4 no
C41 C40 H401 121.7 no
C40 C41 C42 120.5(2) yes
C40 C41 H411 119.4 no
C42 C41 H411 120.1 no
C41 C42 C43 119.7(2) yes
C41 C42 H421 122.0 no
C43 C42 H421 118.2 no
C36 C43 C42 121.2(2) yes
C36 C43 H431 119.7 no
C42 C43 H431 119.1 no
C22 C44 O45 118.25(19) yes
C22 C44 N46 117.81(18) yes
O45 C44 N46 123.9(2) yes
C44 N46 C47 122.78(19) yes
C44 N46 H461 118.9 no
C47 N46 H461 116.2 no
N46 C47 C48 111.5(2) yes
N46 C47 C49 108.9(2) yes
C48 C47 C49 112.1(2) yes
N46 C47 H471 107.0 no
C48 C47 H471 109.0 no
C49 C47 H471 108.3 no
C47 C48 H482 108.4 no
C47 C48 H481 109.6 no
H482 C48 H481 109.9 no
C47 C48 H483 111.2 no
H482 C48 H483 110.3 no
H481 C48 H483 107.5 no
C47 C49 H492 107.9 no
C47 C49 H493 109.4 no
H492 C49 H493 109.0 no
C47 C49 H491 111.5 no
H492 C49 H491 110.6 no
H493 C49 H491 108.5 no
C51 O50 H501 106.1 no
O50 C51 H513 108.7 no
O50 C51 H512 107.6 no
H513 C51 H512 110.5 no
O50 C51 H511 108.4 no
H513 C51 H511 111.4 no
H512 C51 H511 110.1 no
C53 O52 H521 104.6 no
O52 C53 H533 108.0 no
O52 C53 H531 108.4 no
H533 C53 H531 108.5 no
O52 C53 H532 108.6 no
H533 C53 H532 112.8 no
H531 C53 H532 110.4 no
O54 C53 H534 109.3 no
O54 C53 H535 109.7 no
H534 C53 H535 109.5 no
O54 C53 H536 109.5 no
H534 C53 H536 109.5 no
H535 C53 H536 109.5 no
C53 O54 H541 103.8 no

loop_
_geom_bond_atom_site_label_1
_geom_bond_atom_site_label_2
_geom_bond_distance
_geom_bond_publ_flag
O1 C2 1.429(3) yes
O1 C3 1.366(3) yes
C2 H21 0.970 no
C2 H22 0.972 no
C2 H23 0.981 no
C3 C4 1.407(3) yes
C3 C8 1.396(3) yes
C4 C5 1.397(3) yes
C4 C9 1.475(3) yes
C5 C6 1.387(3) yes
C5 H51 0.951 no
C6 C7 1.384(3) yes
C6 H61 0.935 no
C7 C8 1.390(3) yes
C7 H71 0.952 no
C8 H81 0.944 no
C9 N10 1.338(3) yes
C9 C13 1.410(3) yes
N10 N11 1.362(2) yes
N11 C12 1.369(2) yes
N11 C22 1.452(2) yes
C12 C13 1.371(3) yes
C12 C14 1.479(3) yes
C13 H131 0.936 no
C14 C15 1.404(3) yes
C14 C21 1.393(3) yes
C15 O16 1.367(3) yes
C15 C18 1.391(3) yes
O16 C17 1.420(3) yes
C17 H173 0.991 no
C17 H172 0.977 no
C17 H171 0.962 no
C18 C19 1.387(4) yes
C18 H181 0.937 no
C19 C20 1.378(4) yes
C19 H191 0.962 no
C20 C21 1.395(3) yes
C20 H201 0.946 no
C21 H211 0.936 no
C22 N23 1.460(2) yes
C22 C44 1.536(3) yes
C22 H221 0.990 no
N23 N24 1.360(2) yes
N23 C27 1.367(2) yes
N24 C25 1.339(3) yes
C25 C26 1.409(3) yes
C25 C36 1.474(3) yes
C26 C27 1.371(3) yes
C26 H261 0.940 no
C27 C28 1.474(3) yes
C28 C29 1.402(3) yes
C28 C35 1.393(3) yes
C29 O30 1.368(3) yes
C29 C32 1.392(3) yes
O30 C31 1.423(3) yes
C31 H313 0.979 no
C31 H312 0.973 no
C31 H311 0.963 no
C32 C33 1.391(4) yes
C32 H321 0.930 no
C33 C34 1.379(4) yes
C33 H331 0.960 no
C34 C35 1.388(3) yes
C34 H341 0.954 no
C35 H351 0.947 no
C36 C37 1.401(3) yes
C36 C43 1.394(3) yes
C37 O38 1.363(3) yes
C37 C40 1.395(3) yes
O38 C39 1.431(3) yes
C39 H393 0.968 no
C39 H392 0.959 no
C39 H391 0.980 no
C40 C41 1.386(4) yes
C40 H401 0.943 no
C41 C42 1.376(4) yes
C41 H411 0.954 no
C42 C43 1.385(3) yes
C42 H421 0.946 no
C43 H431 0.945 no
C44 O45 1.229(3) yes
C44 N46 1.325(3) yes
N46 C47 1.471(3) yes
N46 H461 0.859 no
C47 C48 1.517(4) yes
C47 C49 1.506(4) yes
C47 H471 0.995 no
C48 H482 0.978 no
C48 H481 0.972 no
C48 H483 0.957 no
C49 H492 0.994 no
C49 H493 0.978 no
C49 H491 0.960 no
O50 C51 1.414(4) yes
O50 H501 0.843 no
C51 H513 0.962 no
C51 H512 0.993 no
C51 H511 0.983 no
O52 C53 1.382(4) yes
O52 H521 0.844 no
C53 H533 0.998 no
C53 H531 0.981 no
C53 H532 0.973 no
C53 O54 1.33(2) yes
C53 H534 0.950 no
C53 H535 0.950 no
C53 H536 0.950 no
O54 H541 0.832 no

loop_
_geom_hbond_atom_site_label_D
_geom_hbond_atom_site_label_H
_geom_hbond_atom_site_label_A
_geom_hbond_site_symmetry_A
_geom_hbond_angle_DHA
_geom_hbond_distance_DH
_geom_hbond_distance_HA
_geom_hbond_distance_DA
_geom_hbond_publ_flag
C8 H81 O45 2_767 157.59(7) 0.944 2.500 3.392(3) yes
C22 H221 O16 . 132.10 0.990 2.268 3.023(3) yes
N46 H461 N24 . 135.70 0.859 2.215 2.893(3) yes
O50 H501 O45 . 171.53 0.843 1.897 2.734(3) yes
O52 H521 O50 . 173.28(11) 0.844 1.937 2.777(3) yes
O54 H541 O50 . 172.1(7) 0.832 1.972 2.799(3) yes
